data_9009835
loop_
_publ_author_name
'Miletich, R.'

_publ_section_title
;
 Copper-substituted manganese-denningites,
 Mn(Mn1-xCux)(Te2O5)2(0<=x<=1): synthesis and crystal chemistry
 Sample: x = 0.0
;
_journal_name_full 'Mineralogy and Petrology'
_journal_page_first 129
_journal_page_last 145
_journal_paper_doi 10.1007/BF01163092
_journal_volume 48
_journal_year 1993
_chemical_compound_source Synthetic
_chemical_formula_sum 'Mn O5 Te2'
_chemical_name_mineral Denningite
_space_group_IT_number 133
_symmetry_space_group_name_Hall '-P 4ac 2b'
_symmetry_space_group_name_H-M 'P 42/n b c :2'
_cell_angle_alpha 90
_cell_angle_beta 90
_cell_angle_gamma 90
_cell_length_a 8.761
_cell_length_b 8.761
_cell_length_c 12.990
_cell_formula_units_Z 8
_cell_volume 997.049
_database_code_amcsd 0014626
_exptl_crystal_density_diffrn 5.198
_cod_original_sg_symbol_H-M 'P 42/n b c'
_cod_original_formula_sum 'Mn Te2 O5'
_cod_database_code 9009835

loop_
_space_group_symop_operation_xyz
x,y,z
-y,-x,1/2+z
y,x,1/2-z
1/2+y,-x,1/2-z
1/2-y,x,1/2+z
1/2+x,-y,z
1/2-x,y,-z
1/2+x,1/2+y,-z
1/2-x,1/2-y,z
1/2+y,1/2+x,1/2+z
1/2-y,1/2-x,1/2-z
-y,1/2+x,1/2-z
y,1/2-x,1/2+z
-x,1/2+y,z
x,1/2-y,-z
-x,-y,-z

loop_
_atom_site_aniso_label
_atom_site_aniso_U_11
_atom_site_aniso_U_22
_atom_site_aniso_U_33
_atom_site_aniso_U_12
_atom_site_aniso_U_13
_atom_site_aniso_U_23
Mn 0.01340 0.01320 0.01270 0.00000 0.00000 0.00000
MnMe 0.02110 0.02110 0.01070 -0.01130 0.00000 0.00000
Te 0.01150 0.01110 0.01280 0.00050 -0.00070 0.00170
O1 0.01560 0.01510 0.01480 -0.00200 0.00140 0.00100
O2 0.02090 0.01250 0.01310 0.00350 0.00050 0.00320
O3 0.02310 0.02310 0.01420 -0.00730 -0.00350 0.00350

loop_
_atom_site_label
_atom_site_fract_x
_atom_site_fract_y
_atom_site_fract_z
Mn 0.25000 0.25000 0.00000
MnMe 0.25000 0.25000 0.25000
Te 0.03844 0.56294 0.38240
O1 0.16980 0.10050 0.36550
O2 0.02430 0.37490 0.45110
O3 0.55360 0.55360 0.25000

loop_
_cod_related_entry_id
_cod_related_entry_database
_cod_related_entry_code
1 AMCSD 0014626
